data_4121311
loop_
_publ_author_name
'Wesley Sattler'
'Serge Ruccolo'
'Gerard Parkin'

_publ_section_title
;
 Synthesis, Structure, and Reactivity of a Terminal Organozinc Fluoride
 Compound: Hydrogen Bonding, Halogen Bonding, and Donor-Acceptor
 Interactions
;
_journal_name_full 'Journal of the American Chemical Society'
_journal_page_first 18714
_journal_page_last 18717
_journal_paper_doi 10.1021/ja408733f
_journal_volume 135
_journal_year 2013
_chemical_formula_sum 'C16 H12 F N3 S3 Zn'
_chemical_formula_weight 426.84
_chemical_name_systematic
; 
 ? 
;
_space_group_IT_number 62
_symmetry_cell_setting orthorhombic
_symmetry_space_group_name_Hall '-P 2ac 2n'
_symmetry_space_group_name_H-M 'P n m a'
_atom_sites_solution_hydrogens geom
_atom_sites_solution_primary direct
_atom_sites_solution_secondary difmap
_audit_creation_method SHELXL-97
_cell_angle_alpha 90.00
_cell_angle_beta 90.00
_cell_angle_gamma 90.00
_cell_formula_units_Z 4
_cell_length_a 14.3162(9)
_cell_length_b 13.2855(8)
_cell_length_c 9.0351(6)
_cell_measurement_reflns_used 9974
_cell_measurement_temperature 296(2)
_cell_measurement_theta_max 32.34
_cell_measurement_theta_min 2.67
_cell_volume 1718.46(19)
_computing_cell_refinement 'Bruker SAINT'
_computing_data_collection 'Bruker APEX2'
_computing_data_reduction 'Bruker SAINT'
_computing_molecular_graphics 'Bruker SHELXTL'
_computing_publication_material 'Bruker SHELXTL'
_computing_structure_refinement 'SHELXL-97 (Sheldrick, 2008)'
_computing_structure_solution 'SHELXS-97 (Sheldrick, 2008)'
_diffrn_ambient_temperature 296(2)
_diffrn_measured_fraction_theta_full 0.964
_diffrn_measured_fraction_theta_max 0.964
_diffrn_measurement_device_type 'Bruker APEX-II CCD'
_diffrn_measurement_method '\f and \w scans'
_diffrn_radiation_monochromator graphite
_diffrn_radiation_source 'fine-focus sealed tube'
_diffrn_radiation_type MoK\a
_diffrn_radiation_wavelength 0.71073
_diffrn_reflns_av_R_equivalents 0.0312
_diffrn_reflns_av_sigmaI/netI 0.0178
_diffrn_reflns_limit_h_max 21
_diffrn_reflns_limit_h_min -20
_diffrn_reflns_limit_k_max 20
_diffrn_reflns_limit_k_min -20
_diffrn_reflns_limit_l_max 13
_diffrn_reflns_limit_l_min -13
_diffrn_reflns_number 28202
_diffrn_reflns_theta_full 32.67
_diffrn_reflns_theta_max 32.67
_diffrn_reflns_theta_min 2.67
_exptl_absorpt_coefficient_mu 1.806
_exptl_absorpt_correction_T_max 0.5394
_exptl_absorpt_correction_T_min 0.4207
_exptl_absorpt_correction_type empirical
_exptl_absorpt_process_details sadabs
_exptl_crystal_colour COLORLESS
_exptl_crystal_density_diffrn 1.650
_exptl_crystal_description BLOCK
_exptl_crystal_F_000 864
_exptl_crystal_size_max 0.58
_exptl_crystal_size_mid 0.52
_exptl_crystal_size_min 0.39
_refine_diff_density_max 0.477
_refine_diff_density_min -0.262
_refine_diff_density_rms 0.061
_refine_ls_extinction_method none
_refine_ls_goodness_of_fit_ref 1.056
_refine_ls_hydrogen_treatment constr
_refine_ls_matrix_type full
_refine_ls_number_parameters 124
_refine_ls_number_reflns 3151
_refine_ls_number_restraints 0
_refine_ls_restrained_S_all 1.056
_refine_ls_R_factor_all 0.0284
_refine_ls_R_factor_gt 0.0230
_refine_ls_shift/su_max 0.001
_refine_ls_shift/su_mean 0.000
_refine_ls_structure_factor_coef Fsqd
_refine_ls_weighting_details 'calc w=1/[\s^2^(Fo^2^)+(0.0321P)^2^+0.5357P] where P=(Fo^2^+2Fc^2^)/3'
_refine_ls_weighting_scheme calc
_refine_ls_wR_factor_gt 0.0602
_refine_ls_wR_factor_ref 0.0623
_reflns_number_gt 2773
_reflns_number_total 3151
_reflns_threshold_expression >2sigma(I)
_cod_data_source_file ja408733f_si_003.cif
_cod_data_source_block zfs10
_cod_database_code 4121311

loop_
_symmetry_equiv_pos_as_xyz
'x, y, z'
'-x+1/2, -y, z+1/2'
'-x, y+1/2, -z'
'x+1/2, -y+1/2, -z+1/2'
'-x, -y, -z'
'x-1/2, y, -z-1/2'
'x, -y-1/2, z'
'-x-1/2, y-1/2, z-1/2'

loop_
_atom_site_label
_atom_site_type_symbol
_atom_site_fract_x
_atom_site_fract_y
_atom_site_fract_z
_atom_site_U_iso_or_equiv
_atom_site_adp_type
_atom_site_occupancy
_atom_site_symmetry_multiplicity
_atom_site_calc_flag
_atom_site_refinement_flags
Zn Zn 0.343810(12) 0.2500 0.525659(19) 0.01583(5) Uani 1 2 d S
S1 S 0.55010(3) 0.2500 0.37081(5) 0.03083(11) Uani 1 2 d S
S2 S 0.53100(2) 0.13849(3) 0.64722(4) 0.03259(8) Uani 1 1 d .
F F 0.20899(7) 0.2500 0.49974(11) 0.02208(19) Uani 1 2 d S
N1 N 0.36838(9) 0.2500 0.29752(15) 0.0202(2) Uani 1 2 d S
N2 N 0.34369(7) 0.12313(8) 0.66021(11) 0.02032(18) Uani 1 1 d .
C C 0.49820(11) 0.2500 0.54940(17) 0.0201(3) Uani 1 2 d S
C11 C 0.45579(11) 0.2500 0.24668(17) 0.0207(3) Uani 1 2 d S
C12 C 0.47649(13) 0.2500 0.09460(19) 0.0264(3) Uani 1 2 d S
H12A H 0.5380 0.2500 0.0614 0.032 Uiso 1 2 calc SR
C13 C 0.40309(15) 0.2500 -0.00381(19) 0.0292(4) Uani 1 2 d S
H13A H 0.4146 0.2500 -0.1051 0.035 Uiso 1 2 calc SR
C14 C 0.31150(15) 0.2500 0.0484(2) 0.0318(4) Uani 1 2 d S
H14A H 0.2614 0.2500 -0.0171 0.038 Uiso 1 2 calc SR
C15 C 0.29676(12) 0.2500 0.19948(19) 0.0268(3) Uani 1 2 d S
H15A H 0.2358 0.2500 0.2350 0.032 Uiso 1 2 calc SR
C21 C 0.42486(8) 0.08410(9) 0.70454(13) 0.0234(2) Uani 1 1 d .
C22 C 0.42898(10) 0.00103(10) 0.79971(16) 0.0338(3) Uani 1 1 d .
H22A H 0.4863 -0.0256 0.8285 0.041 Uiso 1 1 calc R
C23 C 0.34672(11) -0.04063(11) 0.84991(18) 0.0384(3) Uani 1 1 d .
H23A H 0.3478 -0.0966 0.9117 0.046 Uiso 1 1 calc R
C24 C 0.26221(11) 0.00186(10) 0.80717(17) 0.0354(3) Uani 1 1 d .
H24A H 0.2060 -0.0240 0.8421 0.042 Uiso 1 1 calc R
C25 C 0.26306(9) 0.08298(9) 0.71210(14) 0.0262(2) Uani 1 1 d .
H25A H 0.2065 0.1111 0.6826 0.031 Uiso 1 1 calc R

loop_
_atom_site_aniso_label
_atom_site_aniso_U_11
_atom_site_aniso_U_22
_atom_site_aniso_U_33
_atom_site_aniso_U_23
_atom_site_aniso_U_13
_atom_site_aniso_U_12
Zn 0.01408(8) 0.01830(9) 0.01511(8) 0.000 -0.00012(6) 0.000
S1 0.01530(17) 0.0547(3) 0.02255(19) 0.000 0.00357(14) 0.000
S2 0.01875(14) 0.03556(17) 0.04347(18) 0.01380(14) -0.00230(12) 0.00533(11)
F 0.0157(4) 0.0262(5) 0.0243(4) 0.000 -0.0010(3) 0.000
N1 0.0187(6) 0.0247(6) 0.0173(6) 0.000 -0.0001(5) 0.000
N2 0.0217(4) 0.0200(4) 0.0192(4) 0.0011(3) 0.0018(3) -0.0003(3)
C 0.0170(6) 0.0239(7) 0.0195(7) 0.000 -0.0003(5) 0.000
C11 0.0212(7) 0.0220(7) 0.0187(6) 0.000 0.0019(5) 0.000
C12 0.0304(8) 0.0276(8) 0.0211(7) 0.000 0.0080(6) 0.000
C13 0.0411(10) 0.0290(8) 0.0174(7) 0.000 0.0029(7) 0.000
C14 0.0344(9) 0.0415(10) 0.0195(7) 0.000 -0.0055(7) 0.000
C15 0.0227(7) 0.0372(9) 0.0207(7) 0.000 -0.0036(6) 0.000
C21 0.0256(5) 0.0217(5) 0.0228(5) 0.0021(4) 0.0008(4) 0.0030(4)
C22 0.0386(7) 0.0271(6) 0.0357(7) 0.0107(5) 0.0009(6) 0.0090(5)
C23 0.0508(9) 0.0260(6) 0.0383(7) 0.0124(6) 0.0084(6) 0.0045(6)
C24 0.0393(7) 0.0263(6) 0.0405(7) 0.0091(5) 0.0126(6) -0.0032(5)
C25 0.0253(5) 0.0247(5) 0.0287(6) 0.0029(5) 0.0056(4) -0.0025(4)

loop_
_atom_type_symbol
_atom_type_description
_atom_type_scat_dispersion_real
_atom_type_scat_dispersion_imag
_atom_type_scat_source
C C 0.0033 0.0016 'International Tables Vol C Tables 4.2.6.8 and 6.1.1.4'
H H 0.0000 0.0000 'International Tables Vol C Tables 4.2.6.8 and 6.1.1.4'
N N 0.0061 0.0033 'International Tables Vol C Tables 4.2.6.8 and 6.1.1.4'
F F 0.0171 0.0103 'International Tables Vol C Tables 4.2.6.8 and 6.1.1.4'
S S 0.1246 0.1234 'International Tables Vol C Tables 4.2.6.8 and 6.1.1.4'
Zn Zn 0.2839 1.4301 'International Tables Vol C Tables 4.2.6.8 and 6.1.1.4'

loop_
_geom_angle_atom_site_label_1
_geom_angle_atom_site_label_2
_geom_angle_atom_site_label_3
_geom_angle
_geom_angle_site_symmetry_1
_geom_angle_site_symmetry_3
F Zn N2 93.99(3) . 7_565
F Zn N2 93.99(3) . .
N2 Zn N2 108.40(5) 7_565 .
F Zn N1 92.77(5) . .
N2 Zn N1 125.22(3) 7_565 .
N2 Zn N1 125.22(3) . .
F Zn C 178.63(5) . .
N2 Zn C 86.81(4) 7_565 .
N2 Zn C 86.81(4) . .
N1 Zn C 85.86(5) . .
C11 S1 C 104.99(7) . .
C21 S2 C 105.00(6) . .
C11 N1 C15 119.02(14) . .
C11 N1 Zn 119.84(11) . .
C15 N1 Zn 121.14(11) . .
C21 N2 C25 119.02(10) . .
C21 N2 Zn 119.35(8) . .
C25 N2 Zn 121.48(8) . .
S1 C S2 109.83(6) . 7_565
S1 C S2 109.83(6) . .
S2 C S2 111.92(9) 7_565 .
S1 C Zn 109.18(8) . .
S2 C Zn 108.01(6) 7_565 .
S2 C Zn 108.01(6) . .
N1 C11 C12 122.32(15) . .
N1 C11 S1 120.13(12) . .
C12 C11 S1 117.55(13) . .
C13 C12 C11 118.07(17) . .
C12 C13 C14 119.99(16) . .
C15 C14 C13 118.56(17) . .
N1 C15 C14 122.04(17) . .
N2 C21 C22 121.83(12) . .
N2 C21 S2 120.26(9) . .
C22 C21 S2 117.89(10) . .
C23 C22 C21 118.86(13) . .
C22 C23 C24 119.30(12) . .
C25 C24 C23 118.89(13) . .
N2 C25 C24 122.07(12) . .

loop_
_geom_bond_atom_site_label_1
_geom_bond_atom_site_label_2
_geom_bond_distance
_geom_bond_site_symmetry_2
Zn F 1.9443(10) .
Zn N2 2.0782(10) 7_565
Zn N2 2.0782(10) .
Zn N1 2.0911(14) .
Zn C 2.2207(16) .
S1 C11 1.7551(17) .
S1 C 1.7764(16) .
S2 C21 1.7604(13) .
S2 C 1.7878(9) .
N1 C11 1.333(2) .
N1 C15 1.355(2) .
N2 C21 1.3340(15) .
N2 C25 1.3553(15) .
C S2 1.7877(9) 7_565
C11 C12 1.406(2) .
C12 C13 1.377(3) .
C13 C14 1.393(3) .
C14 C15 1.381(2) .
C21 C22 1.4003(17) .
C22 C23 1.378(2) .
C23 C24 1.390(2) .
C24 C25 1.3782(18) .
